data_2230424
loop_
_publ_author_name
'Slabber, Cathryn A.'
'Akerman, Matthew P.'
'Robinson, Ross S.'

_publ_section_title
;
 2-[4-(Methylsulfanyl)phenyl]naphtho[1,8-<i>de</i>][1,3,2]diazaborinane
;
_journal_coeditor_code LW2059
_journal_issue 6
_journal_name_full 'Acta Crystallographica Section E'
_journal_page_first o1338
_journal_paper_doi 10.1107/S1600536811014693
_journal_volume 67
_journal_year 2011
_chemical_formula_iupac 'C17 H15 B N2 S'
_chemical_formula_moiety 'C17 H15 B N2 S'
_chemical_formula_sum 'C17 H15 B N2 S'
_chemical_formula_weight 290.18
_chemical_name_systematic
;
2-[4-(Methylsulfanyl)phenyl]naphtho[1,8-<i>de</i>][1,3,2]diazaborinane
;
_space_group_IT_number 14
_symmetry_cell_setting monoclinic
_symmetry_space_group_name_Hall '-P 2ybc'
_symmetry_space_group_name_H-M 'P 1 21/c 1'
_atom_sites_solution_hydrogens geom
_atom_sites_solution_primary direct
_atom_sites_solution_secondary difmap
_audit_creation_method SHELXL97
_cell_angle_alpha 90.00
_cell_angle_beta 113.411(5)
_cell_angle_gamma 90.00
_cell_formula_units_Z 4
_cell_length_a 13.7594(6)
_cell_length_b 9.0545(3)
_cell_length_c 12.7830(5)
_cell_measurement_reflns_used 5105
_cell_measurement_temperature 296(2)
_cell_measurement_theta_max 32.0008
_cell_measurement_theta_min 2.8361
_cell_volume 1461.46(11)
_computing_cell_refinement 'CrysAlis RED (Oxford Diffraction, 2008)'
_computing_data_collection 'CrysAlis CCD (Oxford Diffraction, 2008)'
_computing_data_reduction 'CrysAlis RED (Oxford Diffraction, 2008)'
_computing_molecular_graphics 'PLATON (Spek, 2009)'
_computing_publication_material
;
PLATON (Spek, 2009), SHELXL97 (Sheldrick, 2008) and WinGX
(Farrugia, 1999)
;
_computing_structure_refinement 'SHELXL97 (Sheldrick, 2008)'
_computing_structure_solution 'SHELXS97 (Sheldrick, 2008)'
_diffrn_ambient_temperature 296(2)
_diffrn_detector_area_resol_mean 8.4190
_diffrn_measured_fraction_theta_full 0.999
_diffrn_measured_fraction_theta_max 0.921
_diffrn_measurement_device_type 'Oxford Diffraction Xcalibur 2 CCD'
_diffrn_measurement_method \w
_diffrn_radiation_monochromator graphite
_diffrn_radiation_source 'fine-focus sealed tube'
_diffrn_radiation_type MoK\a
_diffrn_radiation_wavelength 0.71073
_diffrn_reflns_av_R_equivalents 0.0334
_diffrn_reflns_av_sigmaI/netI 0.0373
_diffrn_reflns_limit_h_max 20
_diffrn_reflns_limit_h_min -19
_diffrn_reflns_limit_k_max 12
_diffrn_reflns_limit_k_min -12
_diffrn_reflns_limit_l_max 18
_diffrn_reflns_limit_l_min -16
_diffrn_reflns_number 14782
_diffrn_reflns_theta_full 25.00
_diffrn_reflns_theta_max 32.07
_diffrn_reflns_theta_min 2.84
_exptl_absorpt_coefficient_mu 0.214
_exptl_absorpt_correction_T_max 0.9385
_exptl_absorpt_correction_T_min 0.9192
_exptl_absorpt_correction_type multi-scan
_exptl_absorpt_process_details 'CrysAlis RED; Oxford Diffraction, 2008)'
_exptl_crystal_colour yellow
_exptl_crystal_density_diffrn 1.319
_exptl_crystal_density_method 'not measured'
_exptl_crystal_description prismatic
_exptl_crystal_F_000 608
_exptl_crystal_size_max 0.40
_exptl_crystal_size_mid 0.40
_exptl_crystal_size_min 0.30
_refine_diff_density_max 0.415
_refine_diff_density_min -0.485
_refine_ls_extinction_method none
_refine_ls_goodness_of_fit_ref 0.981
_refine_ls_hydrogen_treatment mixed
_refine_ls_matrix_type full
_refine_ls_number_parameters 199
_refine_ls_number_reflns 4709
_refine_ls_number_restraints 0
_refine_ls_restrained_S_all 0.981
_refine_ls_R_factor_all 0.0868
_refine_ls_R_factor_gt 0.0500
_refine_ls_shift/su_max 0.000
_refine_ls_shift/su_mean 0.000
_refine_ls_structure_factor_coef Fsqd
_refine_ls_weighting_details 'calc w = 1/[\s^2^(Fo^2^)+(0.0834P)^2^+0.0000P] where P=(Fo^2^+2Fc^2^)/3'
_refine_ls_weighting_scheme calc
_refine_ls_wR_factor_gt 0.1347
_refine_ls_wR_factor_ref 0.1491
_reflns_number_gt 2774
_reflns_number_total 4709
_reflns_threshold_expression I>2\s(I)
_cod_data_source_file lw2059.cif
_cod_data_source_block I
_cod_original_cell_volume 1461.46(10)
_cod_original_sg_symbol_H-M 'P 21/c'
_cod_database_code 2230424
_cod_database_fobs_code 2230424

loop_
_symmetry_equiv_pos_as_xyz
'x, y, z'
'-x, y+1/2, -z+1/2'
'-x, -y, -z'
'x, -y-1/2, z-1/2'

loop_
_atom_site_type_symbol
_atom_site_label
_atom_site_fract_x
_atom_site_fract_y
_atom_site_fract_z
_atom_site_U_iso_or_equiv
_atom_site_adp_type
_atom_site_calc_flag
_atom_site_refinement_flags
_atom_site_occupancy
_atom_site_symmetry_multiplicity
_atom_site_disorder_assembly
_atom_site_disorder_group
S S1 0.06634(4) 0.07477(6) 0.41647(4) 0.07016(19) Uani d . 1 1 . .
N N1 0.23358(10) 0.04869(14) -0.03349(11) 0.0461(3) Uani d . 1 1 . .
H H1A 0.1893(14) 0.1126(19) -0.0463(14) 0.055 Uiso d . 1 1 . .
N N2 0.34252(10) -0.14141(14) 0.08645(10) 0.0444(3) Uani d . 1 1 . .
H H2A 0.3614(13) -0.1995(19) 0.1435(14) 0.053 Uiso d . 1 1 . .
C C1 0.28153(11) 0.03270(15) -0.11059(12) 0.0402(3) Uani d . 1 1 . .
C C2 0.25289(13) 0.11684(18) -0.20761(13) 0.0509(4) Uani d . 1 1 . .
H H2 0.1989 0.1861 -0.2242 0.061 Uiso calc R 1 1 . .
C C3 0.30433(14) 0.09910(17) -0.28158(13) 0.0534(4) Uani d . 1 1 . .
H H3 0.2833 0.1558 -0.3476 0.064 Uiso calc R 1 1 . .
C C4 0.38422(13) 0.00088(17) -0.25892(13) 0.0485(4) Uani d . 1 1 . .
H H4 0.4181 -0.0077 -0.3087 0.058 Uiso calc R 1 1 . .
C C5 0.49989(12) -0.19240(16) -0.13262(12) 0.0447(3) Uani d . 1 1 . .
H H5 0.5358 -0.2034 -0.1803 0.054 Uiso calc R 1 1 . .
C C6 0.52808(12) -0.27612(16) -0.03688(12) 0.0461(3) Uani d . 1 1 . .
H H6 0.5829 -0.3440 -0.0203 0.055 Uiso calc R 1 1 . .
C C7 0.47646(12) -0.26238(16) 0.03701(12) 0.0441(3) Uani d . 1 1 . .
H H7 0.4970 -0.3210 0.1020 0.053 Uiso calc R 1 1 . .
C C8 0.39514(11) -0.16235(14) 0.01405(11) 0.0382(3) Uani d . 1 1 . .
C C9 0.36357(11) -0.07342(14) -0.08561(11) 0.0366(3) Uani d . 1 1 . .
C C10 0.41675(11) -0.08885(14) -0.16042(11) 0.0393(3) Uani d . 1 1 . .
C C11 0.21019(11) -0.00769(16) 0.15450(12) 0.0417(3) Uani d . 1 1 . .
C C12 0.25773(12) -0.05279(17) 0.26845(13) 0.0485(4) Uani d . 1 1 . .
H H12 0.3227 -0.1011 0.2935 0.058 Uiso calc R 1 1 . .
C C13 0.21171(13) -0.02803(18) 0.34438(14) 0.0505(4) Uani d . 1 1 . .
H H13 0.2462 -0.0587 0.4196 0.061 Uiso calc R 1 1 . .
C C14 0.11401(11) 0.04254(16) 0.31007(13) 0.0444(3) Uani d . 1 1 . .
C C15 0.06397(11) 0.08679(16) 0.19740(13) 0.0454(3) Uani d . 1 1 . .
H H15 -0.0018 0.1327 0.1724 0.054 Uiso calc R 1 1 . .
C C16 0.11204(11) 0.06258(16) 0.12205(13) 0.0448(3) Uani d . 1 1 . .
H H16 0.0777 0.0943 0.0470 0.054 Uiso calc R 1 1 . .
C C17 -0.05682(14) 0.1664(2) 0.34505(16) 0.0674(5) Uani d . 1 1 . .
H H17A -0.0453 0.2571 0.3128 0.101 Uiso calc R 1 1 . .
H H17B -0.0882 0.1875 0.3984 0.101 Uiso calc R 1 1 . .
H H17C -0.1034 0.1042 0.2854 0.101 Uiso calc R 1 1 . .
B B1 0.26262(13) -0.03403(18) 0.06810(14) 0.0412(4) Uani d . 1 1 . .

loop_
_atom_site_aniso_label
_atom_site_aniso_U_11
_atom_site_aniso_U_22
_atom_site_aniso_U_33
_atom_site_aniso_U_12
_atom_site_aniso_U_13
_atom_site_aniso_U_23
S1 0.0687(3) 0.0942(4) 0.0586(3) 0.0245(3) 0.0370(2) 0.0095(2)
N1 0.0447(7) 0.0488(7) 0.0469(7) 0.0105(5) 0.0205(6) 0.0060(6)
N2 0.0530(7) 0.0436(7) 0.0412(7) 0.0061(5) 0.0237(6) 0.0095(5)
C1 0.0423(7) 0.0380(7) 0.0377(7) -0.0020(6) 0.0133(6) -0.0009(5)
C2 0.0560(9) 0.0479(9) 0.0456(8) 0.0103(7) 0.0167(7) 0.0085(7)
C3 0.0677(11) 0.0499(9) 0.0391(8) 0.0042(8) 0.0174(7) 0.0095(6)
C4 0.0664(10) 0.0447(8) 0.0380(8) -0.0024(7) 0.0245(7) -0.0008(6)
C5 0.0523(9) 0.0437(8) 0.0417(8) -0.0027(6) 0.0226(7) -0.0071(6)
C6 0.0487(8) 0.0412(8) 0.0477(8) 0.0056(6) 0.0182(7) -0.0043(6)
C7 0.0527(9) 0.0390(7) 0.0399(7) 0.0046(6) 0.0177(7) 0.0038(6)
C8 0.0430(7) 0.0346(7) 0.0369(7) -0.0035(5) 0.0158(6) -0.0015(5)
C9 0.0405(7) 0.0334(7) 0.0331(6) -0.0058(5) 0.0115(5) -0.0041(5)
C10 0.0465(8) 0.0356(7) 0.0356(7) -0.0073(6) 0.0163(6) -0.0066(5)
C11 0.0407(7) 0.0415(7) 0.0438(8) -0.0018(6) 0.0179(6) -0.0002(6)
C12 0.0443(8) 0.0541(9) 0.0484(8) 0.0107(7) 0.0196(7) 0.0055(7)
C13 0.0499(9) 0.0579(9) 0.0445(8) 0.0091(7) 0.0196(7) 0.0068(7)
C14 0.0447(8) 0.0415(8) 0.0500(8) -0.0011(6) 0.0220(7) -0.0008(6)
C15 0.0368(7) 0.0488(8) 0.0488(8) 0.0026(6) 0.0152(6) 0.0010(6)
C16 0.0409(7) 0.0499(8) 0.0407(8) -0.0019(6) 0.0132(6) 0.0012(6)
C17 0.0618(11) 0.0654(11) 0.0844(13) 0.0100(9) 0.0391(10) -0.0003(10)
B1 0.0405(8) 0.0420(9) 0.0414(8) -0.0037(6) 0.0166(7) -0.0013(6)

loop_
_atom_type_symbol
_atom_type_description
_atom_type_scat_dispersion_real
_atom_type_scat_dispersion_imag
_atom_type_scat_source
C C 0.0033 0.0016 'International Tables Vol C Tables 4.2.6.8 and 6.1.1.4'
H H 0.0000 0.0000 'International Tables Vol C Tables 4.2.6.8 and 6.1.1.4'
B B 0.0013 0.0007 'International Tables Vol C Tables 4.2.6.8 and 6.1.1.4'
N N 0.0061 0.0033 'International Tables Vol C Tables 4.2.6.8 and 6.1.1.4'
S S 0.1246 0.1234 'International Tables Vol C Tables 4.2.6.8 and 6.1.1.4'

loop_
_geom_angle_atom_site_label_1
_geom_angle_atom_site_label_2
_geom_angle_atom_site_label_3
_geom_angle_site_symmetry_1
_geom_angle_site_symmetry_3
_geom_angle
_geom_angle_publ_flag
C14 S1 C17 . . 104.67(8) ?
C1 N1 B1 . . 123.67(13) ?
C1 N1 H1A . . 117.5(12) ?
B1 N1 H1A . . 118.8(12) ?
C8 N2 B1 . . 123.82(12) ?
C8 N2 H2A . . 115.0(11) ?
B1 N2 H2A . . 121.2(11) ?
C2 C1 N1 . . 122.28(13) ?
C2 C1 C9 . . 119.75(13) ?
N1 C1 C9 . . 117.96(12) ?
C1 C2 C3 . . 120.43(14) ?
C1 C2 H2 . . 119.8 ?
C3 C2 H2 . . 119.8 ?
C4 C3 C2 . . 121.17(14) ?
C4 C3 H3 . . 119.4 ?
C2 C3 H3 . . 119.4 ?
C3 C4 C10 . . 120.75(14) ?
C3 C4 H4 . . 119.6 ?
C10 C4 H4 . . 119.6 ?
C6 C5 C10 . . 120.69(13) ?
C6 C5 H5 . . 119.7 ?
C10 C5 H5 . . 119.7 ?
C5 C6 C7 . . 121.36(14) ?
C5 C6 H6 . . 119.3 ?
C7 C6 H6 . . 119.3 ?
C8 C7 C6 . . 120.23(13) ?
C8 C7 H7 . . 119.9 ?
C6 C7 H7 . . 119.9 ?
C7 C8 N2 . . 122.63(12) ?
C7 C8 C9 . . 119.77(12) ?
N2 C8 C9 . . 117.58(12) ?
C1 C9 C8 . . 121.19(12) ?
C1 C9 C10 . . 119.39(12) ?
C8 C9 C10 . . 119.41(12) ?
C5 C10 C4 . . 122.98(13) ?
C5 C10 C9 . . 118.55(12) ?
C4 C10 C9 . . 118.48(13) ?
C16 C11 C12 . . 116.00(13) ?
C16 C11 B1 . . 121.58(13) ?
C12 C11 B1 . . 122.42(13) ?
C13 C12 C11 . . 122.17(14) ?
C13 C12 H12 . . 118.9 ?
C11 C12 H12 . . 118.9 ?
C12 C13 C14 . . 120.76(14) ?
C12 C13 H13 . . 119.6 ?
C14 C13 H13 . . 119.6 ?
C15 C14 C13 . . 118.60(13) ?
C15 C14 S1 . . 124.99(11) ?
C13 C14 S1 . . 116.35(12) ?
C16 C15 C14 . . 119.96(13) ?
C16 C15 H15 . . 120.0 ?
C14 C15 H15 . . 120.0 ?
C15 C16 C11 . . 122.50(14) ?
C15 C16 H16 . . 118.7 ?
C11 C16 H16 . . 118.7 ?
S1 C17 H17A . . 109.5 ?
S1 C17 H17B . . 109.5 ?
H17A C17 H17B . . 109.5 ?
S1 C17 H17C . . 109.5 ?
H17A C17 H17C . . 109.5 ?
H17B C17 H17C . . 109.5 ?
N1 B1 N2 . . 115.72(13) ?
N1 B1 C11 . . 121.92(13) ?
N2 B1 C11 . . 122.36(13) ?

loop_
_geom_bond_atom_site_label_1
_geom_bond_atom_site_label_2
_geom_bond_site_symmetry_2
_geom_bond_distance
_geom_bond_publ_flag
S1 C14 . 1.7534(15) ?
S1 C17 . 1.7789(18) ?
N1 C1 . 1.3944(18) ?
N1 B1 . 1.412(2) ?
N1 H1A . 0.808(17) ?
N2 C8 . 1.3961(17) ?
N2 B1 . 1.416(2) ?
N2 H2A . 0.852(17) ?
C1 C2 . 1.373(2) ?
C1 C9 . 1.4188(19) ?
C2 C3 . 1.398(2) ?
C2 H2 . 0.9300 ?
C3 C4 . 1.353(2) ?
C3 H3 . 0.9300 ?
C4 C10 . 1.414(2) ?
C4 H4 . 0.9300 ?
C5 C6 . 1.359(2) ?
C5 C10 . 1.411(2) ?
C5 H5 . 0.9300 ?
C6 C7 . 1.3948(19) ?
C6 H6 . 0.9300 ?
C7 C8 . 1.3775(19) ?
C7 H7 . 0.9300 ?
C8 C9 . 1.4213(18) ?
C9 C10 . 1.4231(18) ?
C11 C16 . 1.398(2) ?
C11 C12 . 1.400(2) ?
C11 B1 . 1.559(2) ?
C12 C13 . 1.372(2) ?
C12 H12 . 0.9300 ?
C13 C14 . 1.393(2) ?
C13 H13 . 0.9300 ?
C14 C15 . 1.386(2) ?
C15 C16 . 1.385(2) ?
C15 H15 . 0.9300 ?
C16 H16 . 0.9300 ?
C17 H17A . 0.9600 ?
C17 H17B . 0.9600 ?
C17 H17C . 0.9600 ?

loop_
_geom_hbond_atom_site_label_D
_geom_hbond_atom_site_label_H
_geom_hbond_atom_site_label_A
_geom_hbond_site_symmetry_A
_geom_hbond_distance_DH
_geom_hbond_distance_HA
_geom_hbond_distance_DA
_geom_hbond_angle_DHA
C2 H2 Cg3 4_554 0.93 2.75 3.5178(18) 141
C12 H12 Cg2 4_545 0.93 2.82 3.6122(17) 144

loop_
_geom_torsion_atom_site_label_1
_geom_torsion_atom_site_label_2
_geom_torsion_atom_site_label_3
_geom_torsion_atom_site_label_4
_geom_torsion_site_symmetry_1
_geom_torsion_site_symmetry_2
_geom_torsion_site_symmetry_3
_geom_torsion_site_symmetry_4
_geom_torsion
_geom_torsion_publ_flag
B1 N1 C1 C2 . . . . -178.71(15) ?
B1 N1 C1 C9 . . . . 0.4(2) ?
N1 C1 C2 C3 . . . . 178.83(14) ?
C9 C1 C2 C3 . . . . -0.3(2) ?
C1 C2 C3 C4 . . . . -1.0(2) ?
C2 C3 C4 C10 . . . . 1.2(2) ?
C10 C5 C6 C7 . . . . -0.2(2) ?
C5 C6 C7 C8 . . . . -0.1(2) ?
C6 C7 C8 N2 . . . . -178.36(13) ?
C6 C7 C8 C9 . . . . 0.3(2) ?
B1 N2 C8 C7 . . . . 176.50(14) ?
B1 N2 C8 C9 . . . . -2.2(2) ?
C2 C1 C9 C8 . . . . -179.98(13) ?
N1 C1 C9 C8 . . . . 0.86(19) ?
C2 C1 C9 C10 . . . . 1.4(2) ?
N1 C1 C9 C10 . . . . -177.77(12) ?
C7 C8 C9 C1 . . . . -178.74(12) ?
N2 C8 C9 C1 . . . . -0.03(19) ?
C7 C8 C9 C10 . . . . -0.11(19) ?
N2 C8 C9 C10 . . . . 178.60(12) ?
C6 C5 C10 C4 . . . . -179.96(14) ?
C6 C5 C10 C9 . . . . 0.4(2) ?
C3 C4 C10 C5 . . . . -179.68(14) ?
C3 C4 C10 C9 . . . . 0.0(2) ?
C1 C9 C10 C5 . . . . 178.43(12) ?
C8 C9 C10 C5 . . . . -0.22(18) ?
C1 C9 C10 C4 . . . . -1.23(19) ?
C8 C9 C10 C4 . . . . -179.88(12) ?
C16 C11 C12 C13 . . . . -0.8(2) ?
B1 C11 C12 C13 . . . . 179.34(14) ?
C11 C12 C13 C14 . . . . 0.7(2) ?
C12 C13 C14 C15 . . . . 0.2(2) ?
C12 C13 C14 S1 . . . . -177.34(12) ?
C17 S1 C14 C15 . . . . 2.01(16) ?
C17 S1 C14 C13 . . . . 179.41(13) ?
C13 C14 C15 C16 . . . . -1.0(2) ?
S1 C14 C15 C16 . . . . 176.34(11) ?
C14 C15 C16 C11 . . . . 0.9(2) ?
C12 C11 C16 C15 . . . . 0.0(2) ?
B1 C11 C16 C15 . . . . 179.86(13) ?
C1 N1 B1 N2 . . . . -2.4(2) ?
C1 N1 B1 C11 . . . . 177.28(13) ?
C8 N2 B1 N1 . . . . 3.3(2) ?
C8 N2 B1 C11 . . . . -176.37(13) ?
C16 C11 B1 N1 . . . . 20.3(2) ?
C12 C11 B1 N1 . . . . -159.84(15) ?
C16 C11 B1 N2 . . . . -160.00(14) ?
C12 C11 B1 N2 . . . . 19.8(2) ?

loop_
_cod_related_entry_id
_cod_related_entry_database
_cod_related_entry_code
1 ChemSpider 30656721
